data_4349889
loop_
_publ_author_name
'Khistiaeva, Viktoria V.'
'Melnikov, Alexey S.'
'Slavova, Sofia O.'
'Sizov, Vladimir V.'
'Starova, Galina L.'
'Koshevoy, Igor O.'
'Grachova, Elena V.'

_publ_section_title
;
 Heteroleptic \b-diketonate Ln(iii) complexes decorated with pyridyl
 substituted pyridazine ligands: synthesis, structure and luminescence
 properties
;
_journal_issue 12
_journal_name_full 'Inorganic Chemistry Frontiers'
_journal_page_first 3015
_journal_paper_doi 10.1039/C8QI00712H
_journal_volume 5
_journal_year 2018
_chemical_formula_moiety 'C38 H22 F9 Lu N4 O6 S3'
_chemical_formula_sum 'C38 H22 F9 Lu N4 O6 S3'
_chemical_formula_weight 1072.75
_space_group_crystal_system monoclinic
_space_group_IT_number 14
_space_group_name_Hall '-P 2yn'
_space_group_name_H-M_alt 'P 1 21/n 1'
_atom_sites_solution_hydrogens geom
_atom_sites_solution_primary iterative
_atom_sites_solution_secondary difmap
_audit_creation_date 2016-06-29
_audit_creation_method
;
  Olex2 1.2-ac2
  (compiled 2012.03.27 svn.r2268, GUI svn.r4156)
;
_audit_update_record
;
2018-01-23 deposited with the CCDC.
2018-09-19 downloaded from the CCDC.
;
_cell_angle_alpha 90.00
_cell_angle_beta 94.459(8)
_cell_angle_gamma 90.00
_cell_formula_units_Z 4
_cell_length_a 14.7615(6)
_cell_length_b 18.7778(9)
_cell_length_c 15.287(2)
_cell_measurement_reflns_used 6458
_cell_measurement_temperature 100(2)
_cell_measurement_theta_max 30.5430
_cell_measurement_theta_min 3.1070
_cell_volume 4224.6(6)
_computing_cell_refinement
;
CrysAlisPro, Agilent Technologies,
Version 1.171.36.32 (release 02-08-2013 CrysAlis171 .NET)
(compiled Aug  2 2013,16:46:58)
;
_computing_data_collection
;
CrysAlisPro, Agilent Technologies,
Version 1.171.36.32 (release 02-08-2013 CrysAlis171 .NET)
(compiled Aug  2 2013,16:46:58)
;
_computing_data_reduction
;
CrysAlisPro, Agilent Technologies,
Version 1.171.36.32 (release 02-08-2013 CrysAlis171 .NET)
(compiled Aug  2 2013,16:46:58)
;
_computing_molecular_graphics
;
O. V. Dolomanov, L. J. Bourhis, R. J. Gildea, J. A. K. Howard and H. Puschmann,
OLEX2: a complete structure solution, refinement and analysis program.
J. Appl. Cryst. (2009). 42, 339-341.
;
_computing_publication_material
;
O. V. Dolomanov, L. J. Bourhis, R. J. Gildea, J. A. K. Howard and H. Puschmann,
OLEX2: a complete structure solution, refinement and analysis program.
J. Appl. Cryst. (2009). 42, 339-341.
;
_computing_structure_refinement
;
SHELXL, G.M. Sheldrick, Acta Cryst.
(2008). A64, 112-122
;
_computing_structure_solution 'J. Appl. Cryst. (2007) 40, 786-790'
_diffrn_ambient_temperature 100(2)
_diffrn_detector_area_resol_mean 16.2096
_diffrn_measured_fraction_theta_full 0.9761
_diffrn_measured_fraction_theta_max 0.9761
_diffrn_measurement_details
;
#__ type_ start__ end____ width___ exp.time_
  1 omega  -84.00   -2.00   1.0000   17.0000
omega____ theta____ kappa____ phi______ frames
    -      -22.4241  -57.0000 -180.0000 82

#__ type_ start__ end____ width___ exp.time_
  2 omega  -82.00  -35.00   1.0000   17.0000
omega____ theta____ kappa____ phi______ frames
    -      -22.4241 -178.0000  -30.0000 47

#__ type_ start__ end____ width___ exp.time_
  3 omega  -85.00   -7.00   1.0000   17.0000
omega____ theta____ kappa____ phi______ frames
    -      -22.4241  -57.0000   90.0000 78

#__ type_ start__ end____ width___ exp.time_
  4 omega    1.00   26.00   1.0000   17.0000
omega____ theta____ kappa____ phi______ frames
    -      -22.4241   57.0000    0.0000 25
;
_diffrn_measurement_device_type 'Xcalibur, Eos'
_diffrn_measurement_method '\w scans'
_diffrn_orient_matrix_UB_11 -0.0353657000
_diffrn_orient_matrix_UB_12 -0.0127021000
_diffrn_orient_matrix_UB_13 -0.0300303000
_diffrn_orient_matrix_UB_21 -0.0282591000
_diffrn_orient_matrix_UB_22 -0.0046395000
_diffrn_orient_matrix_UB_23 0.0350364000
_diffrn_orient_matrix_UB_31 -0.0164621000
_diffrn_orient_matrix_UB_32 0.0352343000
_diffrn_orient_matrix_UB_33 -0.0062020000
_diffrn_radiation_monochromator graphite
_diffrn_radiation_type 'Mo K\a'
_diffrn_radiation_wavelength 0.7107
_diffrn_reflns_av_R_equivalents 0.0373
_diffrn_reflns_av_unetI/netI 0.0572
_diffrn_reflns_limit_h_max 17
_diffrn_reflns_limit_h_min -19
_diffrn_reflns_limit_k_max 14
_diffrn_reflns_limit_k_min -24
_diffrn_reflns_limit_l_max 17
_diffrn_reflns_limit_l_min -19
_diffrn_reflns_number 19260
_diffrn_reflns_theta_full 27.50
_diffrn_reflns_theta_max 27.50
_diffrn_reflns_theta_min 2.67
_diffrn_source 'Enhance (Mo) X-ray Source'
_exptl_absorpt_coefficient_mu 2.574
_exptl_absorpt_correction_T_max 1.00000
_exptl_absorpt_correction_T_min 0.78660
_exptl_absorpt_correction_type multi-scan
_exptl_absorpt_process_details
;
CrysAlisPro, Agilent Technologies,
Version 1.171.36.32 (release 02-08-2013 CrysAlis171 .NET)
(compiled Aug  2 2013,16:46:58)
Empirical absorption correction using spherical harmonics,
 implemented in SCALE3 ABSPACK scaling algorithm.
;
_exptl_crystal_colour colorless
_exptl_crystal_density_diffrn 1.687
_exptl_crystal_density_method 'not measured'
_exptl_crystal_description prizm
_exptl_crystal_F_000 2104
_exptl_crystal_size_max 0.32
_exptl_crystal_size_mid 0.18
_exptl_crystal_size_min 0.14
_platon_squeeze_details
;
;
_refine_diff_density_max 2.404
_refine_diff_density_min -1.785
_refine_diff_density_rms 0.154
_refine_ls_extinction_method none
_refine_ls_goodness_of_fit_ref 1.058
_refine_ls_hydrogen_treatment mixed
_refine_ls_matrix_type full
_refine_ls_number_parameters 485
_refine_ls_number_reflns 9544
_refine_ls_number_restraints 5
_refine_ls_restrained_S_all 1.062
_refine_ls_R_factor_all 0.0591
_refine_ls_R_factor_gt 0.0470
_refine_ls_shift/su_max 0.003
_refine_ls_shift/su_mean 0.000
_refine_ls_structure_factor_coef Fsqd
_refine_ls_weighting_details 'calc w=1/[\s^2^(Fo^2^)+(0.0531P)^2^+11.3292P] where P=(Fo^2^+2Fc^2^)/3'
_refine_ls_weighting_scheme calc
_refine_ls_wR_factor_gt 0.1133
_refine_ls_wR_factor_ref 0.1201
_reflns_number_gt 7798
_reflns_number_total 9544
_reflns_threshold_expression >2sigma(I)
_cod_data_source_file c8qi00712h2.cif
_cod_data_source_block hst68
_cod_database_code 4349889
_chemical_oxdiff_formula 'lu1 N4 C38 O6 s3 f9 h22'
_reflns_odcompleteness_completeness 97.61
_reflns_odcompleteness_iscentric 1
_reflns_odcompleteness_theta 28.51

loop_
_space_group_symop_id
_space_group_symop_operation_xyz
1 'x, y, z'
2 '-x+1/2, y+1/2, -z+1/2'
3 '-x, -y, -z'
4 'x-1/2, -y-1/2, z-1/2'

loop_
_atom_site_label
_atom_site_type_symbol
_atom_site_fract_x
_atom_site_fract_y
_atom_site_fract_z
_atom_site_U_iso_or_equiv
_atom_site_adp_type
_atom_site_occupancy
_atom_site_symmetry_multiplicity
_atom_site_calc_flag
_atom_site_refinement_flags
_atom_site_disorder_assembly
_atom_site_disorder_group
Lu1 Lu 0.513149(13) 0.676558(11) 0.849319(13) 0.01642(8) Uani 1 1 d . . .
S1 S 0.22682(9) 0.67980(7) 0.64729(9) 0.0262(3) Uani 1 1 d . . .
C35 C 0.2170(3) 0.7192(3) 0.7482(3) 0.0220(10) Uani 1 1 d . . .
C3 C 0.1300(3) 0.7433(3) 0.7568(4) 0.0251(11) Uani 1 1 d . . .
H3 H 0.1118 0.7656 0.8069 0.030 Uiso 1 1 calc R . .
C1 C 0.1148(4) 0.6963(3) 0.6165(4) 0.0322(13) Uani 1 1 d . . .
H1 H 0.0865 0.6838 0.5622 0.039 Uiso 1 1 calc R . .
C7 C 0.4998(9) 0.4396(7) 0.5888(10) 0.0383(5) Uani 0.687(5) 1 d PD A 2
H7 H 0.5592 0.4256 0.5820 0.046 Uiso 0.687(5) 1 calc PR A 2
C7A C 0.3770(12) 0.4930(18) 0.641(2) 0.0383(5) Uani 0.313(5) 1 d PD A 1
H7A H 0.3392 0.5177 0.6769 0.046 Uiso 0.313(5) 1 calc PR A 1
S2 S 0.45417(11) 0.75428(10) 0.54002(10) 0.0370(3) Uani 1 1 d . . .
S3 S 0.35779(18) 0.50645(16) 0.6379(2) 0.0383(5) Uani 0.687(5) 1 d PD A 2
O1 O 0.4438(2) 0.74363(19) 0.9499(2) 0.0211(7) Uani 1 1 d . . .
F1 F 0.2570(2) 0.8095(2) 1.0546(2) 0.0359(8) Uani 1 1 d . . .
F3 F 0.3991(2) 0.83573(18) 1.0768(2) 0.0311(7) Uani 1 1 d . . .
N3 N 0.3428(3) 0.5763(2) 0.9032(3) 0.0200(9) Uani 1 1 d . . .
S3A S 0.5178(3) 0.4305(4) 0.5887(5) 0.0383(5) Uani 0.313(5) 1 d PD A 1
F2 F 0.3522(2) 0.73060(19) 1.1084(2) 0.0332(8) Uani 1 1 d . . .
N2 N 0.4252(3) 0.5952(2) 0.9383(3) 0.0178(8) Uani 1 1 d . . .
O6 O 0.4839(2) 0.57924(19) 0.7622(2) 0.0226(8) Uani 1 1 d . . .
O5 O 0.6519(2) 0.6298(2) 0.8206(2) 0.0255(8) Uani 1 1 d . . .
O2 O 0.3716(2) 0.6999(2) 0.7862(2) 0.0214(7) Uani 1 1 d . . .
C23 C 0.4720(4) 0.4970(3) 0.6461(4) 0.0383(5) Uani 1 1 d D . .
O3 O 0.6109(2) 0.7687(2) 0.8738(2) 0.0249(8) Uani 1 1 d . . .
C30 C 0.5442(3) 0.6026(3) 1.0527(3) 0.0208(10) Uani 1 1 d . . .
C28 C 0.2850(3) 0.5431(3) 0.9523(3) 0.0218(11) Uani 1 1 d . . .
C25 C 0.6750(3) 0.5913(3) 0.7574(3) 0.0233(11) Uani 1 1 d . A .
C27 C 0.1957(3) 0.5240(3) 0.9068(4) 0.0253(11) Uani 1 1 d . . .
C13 C 0.3078(3) 0.5263(3) 1.0413(4) 0.0266(12) Uani 1 1 d . . .
H13 H 0.2668 0.5033 1.0748 0.032 Uiso 1 1 calc R . .
F9 F 0.8046(2) 0.5561(2) 0.6808(3) 0.0443(9) Uani 1 1 d . A .
C37 C 0.3603(3) 0.7568(3) 0.9573(4) 0.0239(11) Uani 1 1 d . . .
F8 F 0.8134(2) 0.6564(2) 0.7497(2) 0.0417(9) Uani 1 1 d . A .
C15 C 0.5841(4) 0.5860(3) 1.1350(4) 0.0258(11) Uani 1 1 d . . .
H15 H 0.5514 0.5615 1.1751 0.031 Uiso 1 1 calc R . .
N1 N 0.5905(3) 0.6384(2) 0.9923(3) 0.0181(8) Uani 1 1 d . . .
F7 F 0.8211(2) 0.5597(3) 0.8220(3) 0.0637(14) Uani 1 1 d . A .
C2 C 0.0716(4) 0.7300(3) 0.6809(4) 0.0320(13) Uani 1 1 d . . .
H2 H 0.0105 0.7428 0.6753 0.038 Uiso 1 1 calc R . .
C24 C 0.5265(4) 0.5456(3) 0.7060(3) 0.0226(11) Uani 1 1 d . A .
C18 C 0.6771(3) 0.6569(3) 1.0149(4) 0.0229(11) Uani 1 1 d . . .
H18 H 0.7091 0.6809 0.9740 0.027 Uiso 1 1 calc R . .
C36 C 0.2980(3) 0.7221(3) 0.8118(3) 0.0206(10) Uani 1 1 d . . .
C29 C 0.4513(3) 0.5800(3) 1.0229(3) 0.0206(10) Uani 1 1 d . . .
N4 N 0.1384(3) 0.4890(3) 0.9563(3) 0.0321(11) Uani 1 1 d . . .
O4 O 0.5259(2) 0.7253(2) 0.7153(2) 0.0258(8) Uani 1 1 d . . .
C17 C 0.7211(3) 0.6419(3) 1.0966(4) 0.0258(11) Uani 1 1 d . . .
H17 H 0.7812 0.6556 1.1099 0.031 Uiso 1 1 calc R . .
C21 C 0.6059(4) 0.8323(4) 0.5298(4) 0.0370(3) Uani 1 1 d . . .
H21 H 0.6606 0.8559 0.5433 0.044 Uiso 1 1 calc R . .
C16 C 0.6738(4) 0.6064(3) 1.1575(4) 0.0285(12) Uani 1 1 d . . .
H16 H 0.7013 0.5962 1.2129 0.034 Uiso 1 1 calc R . .
C38 C 0.3410(3) 0.7836(3) 1.0496(4) 0.0261(12) Uani 1 1 d . . .
C19 C 0.4723(4) 0.7933(4) 0.4441(4) 0.0370(3) Uani 1 1 d . . .
H19 H 0.4322 0.7897 0.3943 0.044 Uiso 1 1 calc R . .
C14 C 0.3919(4) 0.5448(3) 1.0762(4) 0.0270(12) Uani 1 1 d . . .
H14 H 0.4100 0.5345 1.1344 0.032 Uiso 1 1 calc R . .
C12 C 0.1749(4) 0.5401(4) 0.8188(4) 0.0357(14) Uani 1 1 d . . .
H12 H 0.2164 0.5642 0.7869 0.043 Uiso 1 1 calc R . .
C31 C 0.5538(4) 0.7872(4) 0.5890(4) 0.0370(3) Uani 1 1 d . . .
C8 C 0.6217(4) 0.5505(3) 0.6993(4) 0.0259(11) Uani 1 1 d . . .
H8 H 0.6482 0.5259 0.6551 0.031 Uiso 1 1 calc R A .
C4 C 0.2873(3) 0.7492(3) 0.8966(4) 0.0264(12) Uani 1 1 d . . .
H4 H 0.2297 0.7621 0.9117 0.032 Uiso 1 1 calc R . .
C26 C 0.7787(4) 0.5903(4) 0.7517(4) 0.0336(14) Uani 1 1 d . . .
F5 F 0.7917(3) 0.8041(3) 0.9138(4) 0.0787(9) Uani 1 1 d . B 1
F4 F 0.7040(3) 0.8895(3) 0.9316(4) 0.0787(9) Uani 1 1 d . B 1
F6 F 0.7782(3) 0.8884(3) 0.8198(4) 0.0787(9) Uani 1 1 d . B 1
C32 C 0.5748(4) 0.7710(4) 0.6820(4) 0.0370(3) Uani 1 1 d . B .
C34 C 0.7346(6) 0.8451(6) 0.8662(7) 0.0787(9) Uani 1 1 d . . .
C33 C 0.6562(4) 0.8042(3) 0.8216(4) 0.0301(13) Uani 1 1 d . B .
C20 C 0.5515(4) 0.8307(4) 0.4462(4) 0.0370(3) Uani 1 1 d . . .
H20 H 0.5698 0.8540 0.3969 0.044 Uiso 1 1 calc R . .
C9 C 0.0586(4) 0.4690(4) 0.9164(5) 0.0421(16) Uani 1 1 d . . .
H9 H 0.0185 0.4441 0.9491 0.051 Uiso 1 1 calc R . .
C5 C 0.3448(4) 0.4395(3) 0.5652(4) 0.0383(5) Uani 1 1 d D . .
H5A H 0.2856 0.4326 0.5412 0.046 Uiso 0.313(5) 1 calc PR A 1
H5B H 0.2873 0.4260 0.5417 0.046 Uiso 0.687(5) 1 calc PR A 2
C10 C 0.0323(4) 0.4831(5) 0.8291(5) 0.053(2) Uani 1 1 d . . .
H10 H -0.0241 0.4682 0.8043 0.064 Uiso 1 1 calc R . .
C6 C 0.4160(4) 0.4075(4) 0.5432(4) 0.0383(5) Uani 1 1 d D A .
H6B H 0.4159 0.3695 0.5041 0.046 Uiso 0.687(5) 1 calc PR A 2
H6A H 0.4109 0.3713 0.5015 0.046 Uiso 0.313(5) 1 calc PR A 1
C11 C 0.0915(5) 0.5199(5) 0.7793(5) 0.055(2) Uani 1 1 d . . .
H11 H 0.0755 0.5306 0.7208 0.066 Uiso 1 1 calc R . .
C22 C 0.6449(4) 0.8092(3) 0.7309(4) 0.0318(13) Uani 1 1 d . . .
H22 H 0.6839 0.8380 0.7015 0.038 Uiso 1 1 calc R B .

loop_
_atom_site_aniso_label
_atom_site_aniso_U_11
_atom_site_aniso_U_22
_atom_site_aniso_U_33
_atom_site_aniso_U_23
_atom_site_aniso_U_13
_atom_site_aniso_U_12
Lu1 0.01423(11) 0.01815(12) 0.01644(12) 0.00093(8) -0.00152(7) -0.00265(7)
S1 0.0271(7) 0.0278(7) 0.0222(7) 0.0014(6) -0.0076(5) -0.0014(5)
C35 0.022(2) 0.021(3) 0.022(3) 0.004(2) -0.003(2) -0.001(2)
C3 0.019(2) 0.030(3) 0.024(3) 0.001(2) -0.006(2) 0.000(2)
C1 0.030(3) 0.038(3) 0.026(3) 0.005(3) -0.015(2) -0.009(3)
C7 0.0399(11) 0.0393(13) 0.0347(9) -0.0079(9) -0.0029(9) -0.0043(8)
C7A 0.0399(11) 0.0393(13) 0.0347(9) -0.0079(9) -0.0029(9) -0.0043(8)
S2 0.0354(7) 0.0470(8) 0.0287(7) 0.0032(6) 0.0029(5) 0.0001(6)
S3 0.0399(11) 0.0393(13) 0.0347(9) -0.0079(9) -0.0029(9) -0.0043(8)
O1 0.0163(16) 0.0235(19) 0.0226(18) -0.0050(15) -0.0046(14) 0.0004(14)
F1 0.0219(16) 0.054(2) 0.0308(18) -0.0133(17) -0.0039(13) 0.0144(15)
F3 0.0268(16) 0.0340(19) 0.0312(18) -0.0105(15) -0.0065(14) 0.0012(13)
N3 0.0171(19) 0.019(2) 0.024(2) -0.0032(18) 0.0000(16) -0.0032(16)
S3A 0.0399(11) 0.0393(13) 0.0347(9) -0.0079(9) -0.0029(9) -0.0043(8)
F2 0.0328(17) 0.040(2) 0.0261(17) -0.0009(15) -0.0008(14) 0.0051(15)
N2 0.0187(19) 0.018(2) 0.017(2) -0.0001(17) 0.0032(16) -0.0006(16)
O6 0.0238(17) 0.0225(19) 0.0218(18) 0.0005(16) 0.0043(14) -0.0032(14)
O5 0.0232(18) 0.030(2) 0.0235(19) 0.0003(17) 0.0010(15) 0.0023(15)
O2 0.0165(16) 0.028(2) 0.0187(18) -0.0001(16) -0.0019(13) -0.0022(14)
C23 0.0399(11) 0.0393(13) 0.0347(9) -0.0079(9) -0.0029(9) -0.0043(8)
O3 0.0230(18) 0.0228(19) 0.028(2) 0.0023(16) -0.0039(15) -0.0048(15)
C30 0.026(2) 0.017(2) 0.019(2) 0.000(2) 0.000(2) 0.001(2)
C28 0.024(2) 0.016(2) 0.026(3) 0.001(2) 0.007(2) 0.0011(19)
C25 0.024(2) 0.029(3) 0.018(3) 0.008(2) 0.004(2) 0.003(2)
C27 0.018(2) 0.026(3) 0.032(3) 0.003(2) 0.003(2) -0.003(2)
C13 0.022(2) 0.027(3) 0.031(3) 0.005(2) 0.008(2) 0.003(2)
F9 0.0348(19) 0.046(2) 0.056(2) -0.0050(19) 0.0263(17) 0.0012(16)
C37 0.016(2) 0.029(3) 0.027(3) -0.006(2) -0.002(2) 0.003(2)
F8 0.0280(17) 0.057(2) 0.041(2) -0.0050(19) 0.0077(15) -0.0105(17)
C15 0.033(3) 0.020(3) 0.023(3) 0.001(2) 0.000(2) -0.001(2)
N1 0.0193(19) 0.017(2) 0.018(2) -0.0007(17) -0.0009(16) 0.0034(16)
F7 0.0241(18) 0.117(4) 0.051(2) 0.048(3) 0.0111(17) 0.020(2)
C2 0.018(2) 0.034(3) 0.041(3) 0.003(3) -0.011(2) -0.003(2)
C24 0.031(3) 0.018(3) 0.018(2) 0.002(2) 0.003(2) -0.002(2)
C18 0.018(2) 0.022(3) 0.029(3) -0.002(2) -0.002(2) -0.0004(19)
C36 0.019(2) 0.020(3) 0.021(3) 0.004(2) -0.0068(19) -0.0024(19)
C29 0.026(2) 0.015(2) 0.022(3) 0.002(2) 0.006(2) 0.0004(19)
N4 0.022(2) 0.037(3) 0.038(3) 0.000(2) 0.010(2) -0.008(2)
O4 0.0213(17) 0.030(2) 0.026(2) 0.0080(17) 0.0002(15) -0.0080(15)
C17 0.020(2) 0.023(3) 0.032(3) -0.004(2) -0.005(2) 0.000(2)
C21 0.0354(7) 0.0470(8) 0.0287(7) 0.0032(6) 0.0029(5) 0.0001(6)
C16 0.033(3) 0.025(3) 0.026(3) -0.003(2) -0.009(2) 0.004(2)
C38 0.017(2) 0.030(3) 0.030(3) -0.007(2) -0.006(2) 0.003(2)
C19 0.0354(7) 0.0470(8) 0.0287(7) 0.0032(6) 0.0029(5) 0.0001(6)
C14 0.028(3) 0.031(3) 0.023(3) 0.007(2) 0.005(2) 0.000(2)
C12 0.027(3) 0.044(4) 0.037(3) 0.009(3) 0.001(2) -0.010(3)
C31 0.0354(7) 0.0470(8) 0.0287(7) 0.0032(6) 0.0029(5) 0.0001(6)
C8 0.031(3) 0.027(3) 0.020(3) 0.001(2) 0.006(2) 0.005(2)
C4 0.018(2) 0.034(3) 0.026(3) -0.008(2) -0.005(2) 0.008(2)
C26 0.027(3) 0.046(4) 0.030(3) 0.010(3) 0.011(2) 0.010(3)
F5 0.0645(17) 0.077(2) 0.088(2) 0.0133(16) -0.0331(15) -0.0401(15)
F4 0.0645(17) 0.077(2) 0.088(2) 0.0133(16) -0.0331(15) -0.0401(15)
F6 0.0645(17) 0.077(2) 0.088(2) 0.0133(16) -0.0331(15) -0.0401(15)
C32 0.0354(7) 0.0470(8) 0.0287(7) 0.0032(6) 0.0029(5) 0.0001(6)
C34 0.0645(17) 0.077(2) 0.088(2) 0.0133(16) -0.0331(15) -0.0401(15)
C33 0.023(3) 0.028(3) 0.039(3) 0.007(3) -0.006(2) -0.005(2)
C20 0.0354(7) 0.0470(8) 0.0287(7) 0.0032(6) 0.0029(5) 0.0001(6)
C9 0.027(3) 0.051(4) 0.050(4) -0.004(3) 0.016(3) -0.016(3)
C5 0.0399(11) 0.0393(13) 0.0347(9) -0.0079(9) -0.0029(9) -0.0043(8)
C10 0.022(3) 0.077(6) 0.059(5) 0.003(4) -0.008(3) -0.020(3)
C6 0.0399(11) 0.0393(13) 0.0347(9) -0.0079(9) -0.0029(9) -0.0043(8)
C11 0.037(4) 0.077(6) 0.050(4) 0.016(4) -0.008(3) -0.021(4)
C22 0.022(3) 0.032(3) 0.041(4) 0.017(3) -0.001(2) -0.010(2)

loop_
_atom_type_symbol
_atom_type_description
_atom_type_scat_dispersion_real
_atom_type_scat_dispersion_imag
_atom_type_scat_source
C C 0.0033 0.0016 'International Tables Vol C Tables 4.2.6.8 and 6.1.1.4'
H H 0.0000 0.0000 'International Tables Vol C Tables 4.2.6.8 and 6.1.1.4'
N N 0.0061 0.0033 'International Tables Vol C Tables 4.2.6.8 and 6.1.1.4'
O O 0.0106 0.0060 'International Tables Vol C Tables 4.2.6.8 and 6.1.1.4'
F F 0.0171 0.0103 'International Tables Vol C Tables 4.2.6.8 and 6.1.1.4'
S S 0.1246 0.1234 'International Tables Vol C Tables 4.2.6.8 and 6.1.1.4'
Lu Lu -0.4720 5.8584 'International Tables Vol C Tables 4.2.6.8 and 6.1.1.4'

loop_
_geom_angle_atom_site_label_1
_geom_angle_atom_site_label_2
_geom_angle_atom_site_label_3
_geom_angle
O1 Lu1 N2 71.94(13)
O1 Lu1 O5 142.10(12)
O1 Lu1 N1 76.54(13)
N2 Lu1 N1 64.23(13)
O6 Lu1 O1 139.28(12)
O6 Lu1 N2 75.12(13)
O6 Lu1 O5 73.36(13)
O6 Lu1 N1 109.55(13)
O5 Lu1 N2 112.41(13)
O5 Lu1 N1 72.79(13)
O2 Lu1 O1 74.62(12)
O2 Lu1 N2 81.28(13)
O2 Lu1 O6 77.35(13)
O2 Lu1 O5 142.56(13)
O2 Lu1 N1 140.40(13)
O3 Lu1 O1 77.38(13)
O3 Lu1 N2 137.26(13)
O3 Lu1 O6 142.83(13)
O3 Lu1 O5 76.01(13)
O3 Lu1 O2 118.36(13)
O3 Lu1 N1 80.36(13)
O3 Lu1 O4 75.18(13)
O4 Lu1 O1 117.28(14)
O4 Lu1 N2 145.99(13)
O4 Lu1 O6 79.66(13)
O4 Lu1 O5 81.01(13)
O4 Lu1 O2 71.13(12)
O4 Lu1 N1 147.71(13)
C1 S1 C35 91.2(3)
C3 C35 S1 111.7(4)
C3 C35 C36 129.4(5)
C36 C35 S1 118.9(4)
C35 C3 H3 123.9
C35 C3 C2 112.1(5)
C2 C3 H3 123.9
S1 C1 H1 123.8
C2 C1 S1 112.4(4)
C2 C1 H1 123.8
C23 C7 H7 125.8
C23 C7 C6 108.3(9)
C6 C7 H7 125.8
C23 C7A H7A 125.9
C23 C7A C5 108.3(19)
C5 C7A H7A 125.9
C19 S2 C31 92.0(3)
C5 S3 C23 91.9(3)
C37 O1 Lu1 130.8(3)
C28 N3 N2 119.9(4)
C6 S3A C23 91.4(4)
N3 N2 Lu1 116.2(3)
N3 N2 C29 120.7(4)
C29 N2 Lu1 122.2(3)
C24 O6 Lu1 135.3(3)
C25 O5 Lu1 131.0(3)
C36 O2 Lu1 136.1(3)
C7 C23 S3 110.9(6)
C7 C23 S3A 7.9(6)
C7 C23 C24 131.0(7)
C7A C23 C7 104.8(14)
C7A C23 S3 9.2(15)
C7A C23 S3A 111.8(14)
C7A C23 C24 123.9(14)
S3 C23 S3A 118.3(4)
C24 C23 S3 118.1(4)
C24 C23 S3A 123.5(5)
C33 O3 Lu1 131.1(4)
C15 C30 C29 122.5(5)
N1 C30 C15 121.7(5)
N1 C30 C29 115.7(4)
N3 C28 C27 115.6(5)
N3 C28 C13 122.1(5)
C13 C28 C27 122.3(5)
O5 C25 C8 129.2(5)
O5 C25 C26 112.1(5)
C8 C25 C26 118.6(5)
N4 C27 C28 115.3(5)
N4 C27 C12 123.2(5)
C12 C27 C28 121.5(5)
C28 C13 H13 121.2
C14 C13 C28 117.6(5)
C14 C13 H13 121.2
O1 C37 C38 113.1(4)
O1 C37 C4 129.4(5)
C4 C37 C38 117.4(4)
C30 C15 H15 120.3
C30 C15 C16 119.5(5)
C16 C15 H15 120.3
C30 N1 Lu1 121.0(3)
C18 N1 Lu1 120.9(3)
C18 N1 C30 117.9(4)
C3 C2 H2 123.7
C1 C2 C3 112.5(5)
C1 C2 H2 123.7
O6 C24 C23 116.7(5)
O6 C24 C8 124.1(5)
C8 C24 C23 119.2(5)
N1 C18 H18 118.4
N1 C18 C17 123.2(5)
C17 C18 H18 118.4
O2 C36 C35 117.1(5)
O2 C36 C4 124.5(4)
C4 C36 C35 118.3(4)
N2 C29 C30 115.1(4)
N2 C29 C14 120.6(5)
C14 C29 C30 124.2(5)
C9 N4 C27 116.7(5)
C32 O4 Lu1 137.2(4)
C18 C17 H17 120.7
C16 C17 C18 118.6(5)
C16 C17 H17 120.7
C31 C21 H21 127.9
C20 C21 H21 127.9
C20 C21 C31 104.2(5)
C15 C16 H16 120.4
C17 C16 C15 119.2(5)
C17 C16 H16 120.4
F1 C38 F3 106.7(4)
F1 C38 F2 107.3(4)
F1 C38 C37 114.0(4)
F3 C38 C37 111.1(4)
F2 C38 F3 106.9(4)
F2 C38 C37 110.4(4)
S2 C19 H19 123.2
C20 C19 S2 113.5(5)
C20 C19 H19 123.2
C13 C14 C29 119.0(5)
C13 C14 H14 120.5
C29 C14 H14 120.5
C27 C12 H12 120.5
C11 C12 C27 119.1(6)
C11 C12 H12 120.5
C21 C31 S2 113.9(5)
C32 C31 S2 117.4(5)
C32 C31 C21 128.7(6)
C25 C8 C24 120.7(5)
C25 C8 H8 119.7
C24 C8 H8 119.7
C37 C4 C36 121.3(5)
C37 C4 H4 119.3
C36 C4 H4 119.3
F9 C26 C25 113.6(5)
F9 C26 F8 106.9(5)
F8 C26 C25 111.8(5)
F7 C26 C25 111.5(5)
F7 C26 F9 107.4(5)
F7 C26 F8 105.1(5)
O4 C32 C31 116.8(6)
O4 C32 C22 123.3(6)
C22 C32 C31 119.8(6)
F5 C34 F4 100.4(8)
F5 C34 C33 112.9(8)
F4 C34 C33 110.3(8)
F6 C34 F5 110.3(8)
F6 C34 F4 102.7(8)
F6 C34 C33 118.2(8)
O3 C33 C34 114.0(6)
O3 C33 C22 129.5(5)
C22 C33 C34 116.5(6)
C21 C20 H20 121.8
C19 C20 C21 116.4(6)
C19 C20 H20 121.8
N4 C9 H9 118.1
N4 C9 C10 123.8(6)
C10 C9 H9 118.1
C7A C5 S3 12.9(10)
C7A C5 H5A 126.7
C7A C5 H5B 132.1
S3 C5 H5A 114.9
S3 C5 H5B 120.9
H5A C5 H5B 7.8
C6 C5 C7A 106.6(9)
C6 C5 S3 118.1(5)
C6 C5 H5A 126.7
C6 C5 H5B 120.9
C9 C10 H10 120.6
C11 C10 C9 118.8(6)
C11 C10 H10 120.6
C7 C6 S3A 9.8(5)
C7 C6 H6B 124.6
C7 C6 H6A 129.2
S3A C6 H6B 115.1
S3A C6 H6A 119.9
C5 C6 C7 110.8(7)
C5 C6 S3A 120.2(5)
C5 C6 H6B 124.6
C5 C6 H6A 119.9
H6B C6 H6A 5.4
C12 C11 C10 118.4(7)
C12 C11 H11 120.8
C10 C11 H11 120.8
C32 C22 H22 119.4
C33 C22 C32 121.2(5)
C33 C22 H22 119.4

loop_
_geom_bond_atom_site_label_1
_geom_bond_atom_site_label_2
_geom_bond_distance
Lu1 O1 2.290(3)
Lu1 N2 2.479(4)
Lu1 O6 2.283(4)
Lu1 O5 2.302(3)
Lu1 O2 2.275(3)
Lu1 O3 2.264(4)
Lu1 N1 2.491(4)
Lu1 O4 2.264(4)
S1 C35 1.726(6)
S1 C1 1.712(6)
C35 C3 1.378(7)
C35 C36 1.483(7)
C3 H3 0.9300
C3 C2 1.413(7)
C1 H1 0.9300
C1 C2 1.369(9)
C7 H7 0.9300
C7 C23 1.467(12)
C7 C6 1.498(14)
C7A H7A 0.9300
C7A C23 1.401(17)
C7A C5 1.58(3)
S2 C19 1.680(6)
S2 C31 1.713(7)
S3 C23 1.689(7)
S3 C5 1.679(4)
O1 C37 1.271(6)
F1 C38 1.340(6)
F3 C38 1.345(6)
N3 N2 1.338(5)
N3 C28 1.335(6)
S3A C23 1.697(5)
S3A C6 1.663(5)
F2 C38 1.342(7)
N2 C29 1.351(7)
O6 C24 1.271(6)
O5 C25 1.273(6)
O2 C36 1.255(6)
C23 C24 1.485(8)
O3 C33 1.270(7)
C30 C15 1.382(7)
C30 N1 1.368(6)
C30 C29 1.474(7)
C28 C27 1.486(7)
C28 C13 1.411(8)
C25 C8 1.374(8)
C25 C26 1.540(7)
C27 N4 1.350(7)
C27 C12 1.390(8)
C13 H13 0.9300
C13 C14 1.357(8)
F9 C26 1.341(7)
C37 C38 1.545(7)
C37 C4 1.373(7)
F8 C26 1.345(8)
C15 H15 0.9300
C15 C16 1.396(8)
N1 C18 1.344(6)
F7 C26 1.332(7)
C2 H2 0.9300
C24 C8 1.420(7)
C18 H18 0.9300
C18 C17 1.391(8)
C36 C4 1.412(7)
C29 C14 1.406(7)
N4 C9 1.337(8)
O4 C32 1.256(7)
C17 H17 0.9300
C17 C16 1.378(8)
C21 H21 0.9300
C21 C31 1.495(9)
C21 C20 1.457(9)
C16 H16 0.9300
C19 H19 0.9300
C19 C20 1.361(9)
C14 H14 0.9300
C12 H12 0.9300
C12 C11 1.381(8)
C31 C32 1.463(9)
C8 H8 0.9300
C4 H4 0.9300
F5 C34 1.317(11)
F4 C34 1.403(13)
F6 C34 1.285(10)
C32 C22 1.422(9)
C34 C33 1.507(9)
C33 C22 1.387(9)
C20 H20 0.9300
C9 H9 0.9300
C9 C10 1.387(10)
C5 H5A 0.9300
C5 H5B 0.9300
C5 C6 1.279(8)
C10 H10 0.9300
C10 C11 1.387(10)
C6 H6B 0.9300
C6 H6A 0.9300
C11 H11 0.9300
C22 H22 0.9300

loop_
_geom_torsion_atom_site_label_1
_geom_torsion_atom_site_label_2
_geom_torsion_atom_site_label_3
_geom_torsion_atom_site_label_4
_geom_torsion
Lu1 O1 C37 C38 161.3(3)
Lu1 O1 C37 C4 -17.2(9)
Lu1 N2 C29 C30 -12.2(6)
Lu1 N2 C29 C14 167.9(4)
Lu1 O6 C24 C23 -163.2(4)
Lu1 O6 C24 C8 18.5(8)
Lu1 O5 C25 C8 -19.1(8)
Lu1 O5 C25 C26 163.9(3)
Lu1 O2 C36 C35 -171.1(3)
Lu1 O2 C36 C4 8.7(8)
Lu1 O3 C33 C34 -161.6(6)
Lu1 O3 C33 C22 16.7(9)
Lu1 N1 C18 C17 174.7(4)
Lu1 O4 C32 C31 -177.4(4)
Lu1 O4 C32 C22 -0.7(10)
S1 C35 C3 C2 -0.4(6)
S1 C35 C36 O2 4.8(7)
S1 C35 C36 C4 -174.9(4)
S1 C1 C2 C3 0.3(7)
C35 S1 C1 C2 -0.5(5)
C35 C3 C2 C1 0.1(7)
C35 C36 C4 C37 -176.6(5)
C3 C35 C36 O2 -176.0(5)
C3 C35 C36 C4 4.2(8)
C1 S1 C35 C3 0.5(4)
C1 S1 C35 C36 179.8(4)
C7 C23 C24 O6 -164.5(10)
C7 C23 C24 C8 14.0(13)
C7A C23 C24 O6 8(2)
C7A C23 C24 C8 -173.7(19)
C7A C5 C6 C7 -7.2(19)
C7A C5 C6 S3A -4.1(16)
S2 C19 C20 C21 -1.2(8)
S2 C31 C32 O4 10.8(8)
S2 C31 C32 C22 -166.0(5)
S3 C23 C24 O6 16.2(7)
S3 C23 C24 C8 -165.3(5)
S3 C5 C6 C7 -0.8(10)
S3 C5 C6 S3A 2.2(10)
O1 Lu1 N2 N3 97.5(3)
O1 Lu1 N2 C29 -71.7(4)
O1 Lu1 O6 C24 178.5(4)
O1 Lu1 O5 C25 179.0(4)
O1 Lu1 O2 C36 -15.3(5)
O1 Lu1 O3 C33 -139.8(5)
O1 Lu1 N1 C30 66.2(4)
O1 Lu1 N1 C18 -108.9(4)
O1 Lu1 O4 C32 76.7(6)
O1 C37 C38 F1 168.9(5)
O1 C37 C38 F3 48.2(6)
O1 C37 C38 F2 -70.2(6)
O1 C37 C4 C36 1.3(10)
N3 N2 C29 C30 179.0(4)
N3 N2 C29 C14 -0.9(7)
N3 C28 C27 N4 178.6(5)
N3 C28 C27 C12 0.0(8)
N3 C28 C13 C14 -0.3(8)
S3A C23 C24 O6 -161.2(6)
S3A C23 C24 C8 17.3(9)
N2 Lu1 O1 C37 -67.2(5)
N2 Lu1 O6 C24 -144.6(5)
N2 Lu1 O5 C25 89.9(5)
N2 Lu1 O2 C36 58.2(5)
N2 Lu1 O3 C33 175.5(4)
N2 Lu1 N1 C30 -10.0(3)
N2 Lu1 N1 C18 174.9(4)
N2 Lu1 O4 C32 174.8(5)
N2 N3 C28 C27 -179.5(4)
N2 N3 C28 C13 -0.4(8)
N2 C29 C14 C13 0.1(8)
O6 Lu1 O1 C37 -29.6(5)
O6 Lu1 N2 N3 -58.2(3)
O6 Lu1 N2 C29 132.5(4)
O6 Lu1 O5 C25 24.3(4)
O6 Lu1 O2 C36 134.8(5)
O6 Lu1 O3 C33 32.3(6)
O6 Lu1 N1 C30 -71.7(4)
O6 Lu1 N1 C18 113.2(4)
O6 Lu1 O4 C32 -142.7(6)
O6 C24 C8 C25 2.6(8)
O5 Lu1 O1 C37 -170.7(4)
O5 Lu1 N2 N3 -122.7(3)
O5 Lu1 N2 C29 68.0(4)
O5 Lu1 O6 C24 -25.2(5)
O5 Lu1 O2 C36 174.0(4)
O5 Lu1 O3 C33 67.5(5)
O5 Lu1 N1 C30 -136.4(4)
O5 Lu1 N1 C18 48.5(4)
O5 Lu1 O4 C32 -68.1(6)
O5 C25 C8 C24 -1.6(9)
O5 C25 C26 F9 -173.8(5)
O5 C25 C26 F8 -52.6(6)
O5 C25 C26 F7 64.7(7)
O2 Lu1 O1 C37 18.5(5)
O2 Lu1 N2 N3 21.0(3)
O2 Lu1 N2 C29 -148.3(4)
O2 Lu1 O6 C24 131.2(5)
O2 Lu1 O5 C25 -15.7(6)
O2 Lu1 O3 C33 -75.2(5)
O2 Lu1 N1 C30 22.0(5)
O2 Lu1 N1 C18 -153.1(3)
O2 Lu1 O4 C32 137.3(6)
O2 C36 C4 C37 3.6(9)
C23 C7 C6 S3A -163(6)
C23 C7 C6 C5 1.2(14)
C23 C7A C5 S3 -143(8)
C23 C7A C5 C6 11(3)
C23 S3 C5 C7A 28(6)
C23 S3 C5 C6 0.1(7)
C23 S3A C6 C7 14(5)
C23 S3A C6 C5 -3.2(8)
C23 C24 C8 C25 -175.7(5)
O3 Lu1 O1 C37 143.0(5)
O3 Lu1 N2 N3 143.8(3)
O3 Lu1 N2 C29 -25.5(5)
O3 Lu1 O6 C24 10.5(6)
O3 Lu1 O5 C25 -134.4(5)
O3 Lu1 O2 C36 -81.4(5)
O3 Lu1 N1 C30 145.4(4)
O3 Lu1 N1 C18 -29.7(4)
O3 Lu1 O4 C32 9.7(6)
O3 C33 C22 C32 -0.3(11)
C30 C15 C16 C17 -0.8(8)
C30 N1 C18 C17 -0.6(8)
C30 C29 C14 C13 -179.7(5)
C28 N3 N2 Lu1 -168.4(4)
C28 N3 N2 C29 1.1(7)
C28 C27 N4 C9 -177.8(5)
C28 C27 C12 C11 178.7(6)
C28 C13 C14 C29 0.4(8)
C27 C28 C13 C14 178.7(5)
C27 N4 C9 C10 -1.0(10)
C27 C12 C11 C10 -1.0(12)
C13 C28 C27 N4 -0.5(8)
C13 C28 C27 C12 -179.1(6)
C15 C30 N1 Lu1 -174.8(4)
C15 C30 N1 C18 0.5(7)
C15 C30 C29 N2 -174.6(5)
C15 C30 C29 C14 5.3(8)
N1 Lu1 O1 C37 -134.1(5)
N1 Lu1 N2 N3 -179.0(4)
N1 Lu1 N2 C29 11.7(3)
N1 Lu1 O6 C24 -89.5(5)
N1 Lu1 O5 C25 141.6(5)
N1 Lu1 O2 C36 29.4(6)
N1 Lu1 O3 C33 142.0(5)
N1 Lu1 O4 C32 -32.3(7)
N1 C30 C15 C16 0.2(8)
N1 C30 C29 N2 2.5(7)
N1 C30 C29 C14 -177.7(5)
N1 C18 C17 C16 0.0(8)
C18 C17 C16 C15 0.7(8)
C36 C35 C3 C2 -179.6(5)
C29 C30 C15 C16 177.1(5)
C29 C30 N1 Lu1 8.1(6)
C29 C30 N1 C18 -176.6(4)
N4 C27 C12 C11 0.2(10)
N4 C9 C10 C11 0.2(13)
O4 Lu1 O1 C37 77.2(5)
O4 Lu1 N2 N3 -14.7(5)
O4 Lu1 N2 C29 176.0(3)
O4 Lu1 O6 C24 58.4(5)
O4 Lu1 O5 C25 -57.5(5)
O4 Lu1 O2 C36 -141.9(5)
O4 Lu1 O3 C33 -16.7(5)
O4 Lu1 N1 C30 -173.6(3)
O4 Lu1 N1 C18 11.3(5)
O4 C32 C22 C33 -8.0(10)
C21 C31 C32 O4 -172.3(6)
C21 C31 C32 C22 10.8(11)
C38 C37 C4 C36 -177.2(5)
C19 S2 C31 C21 0.7(5)
C19 S2 C31 C32 178.1(6)
C12 C27 N4 C9 0.7(9)
C31 S2 C19 C20 0.3(6)
C31 C21 C20 C19 1.6(8)
C31 C32 C22 C33 168.7(6)
C8 C25 C26 F9 8.8(7)
C8 C25 C26 F8 130.0(5)
C8 C25 C26 F7 -112.7(6)
C4 C37 C38 F1 -12.4(8)
C4 C37 C38 F3 -133.1(5)
C4 C37 C38 F2 108.5(6)
C26 C25 C8 C24 175.3(5)
F5 C34 C33 O3 56.3(11)
F5 C34 C33 C22 -122.2(9)
F4 C34 C33 O3 -55.1(9)
F4 C34 C33 C22 126.3(7)
F6 C34 C33 O3 -172.8(8)
F6 C34 C33 C22 8.7(13)
C34 C33 C22 C32 178.0(7)
C20 C21 C31 S2 -1.4(7)
C20 C21 C31 C32 -178.4(7)
C9 C10 C11 C12 0.7(13)
C5 C7A C23 C7 -10(2)
C5 C7A C23 S3 122(11)
C5 C7A C23 S3A -14(3)
C5 C7A C23 C24 175.9(11)
C5 S3 C23 C7 0.6(9)
C5 S3 C23 C7A -49(10)
C5 S3 C23 S3A -2.4(6)
C5 S3 C23 C24 -179.9(5)
C6 C7 C23 C7A 6.1(17)
C6 C7 C23 S3 -1.1(13)
C6 C7 C23 S3A 159(8)
C6 C7 C23 C24 179.5(7)
C6 S3A C23 C7 -18(7)
C6 S3A C23 C7A 10.4(19)
C6 S3A C23 S3 3.2(7)
C6 S3A C23 C24 -179.3(6)

loop_
_platon_squeeze_void_nr
_platon_squeeze_void_average_x
_platon_squeeze_void_average_y
_platon_squeeze_void_average_z
_platon_squeeze_void_volume
_platon_squeeze_void_count_electrons
_platon_squeeze_void_content
1 0.000 0.500 0.500 177 39 ' '
2 0.067 0.168 0.237 15 2 ' '
3 0.500 1.000 1.000 177 39 ' '
4 0.433 0.668 0.263 15 2 ' '
5 0.567 0.332 0.737 15 2 ' '
6 0.933 0.832 0.763 15 2 ' '
